data_4330628
loop_
_publ_author_name
'Vinod Kumar'
'Neha Bhardwaj'
'Nobel Tomar'
'Vaishali Thakral'
'S. Uma'

_publ_contact_author_address
;Dr. S. Uma
Department of Chemistry
University of Delhi
Delhi-110007
India
;
_publ_contact_author_email suma@chemistry.du.ac.in
_publ_contact_author_fax 91(011)27666605
_publ_contact_author_name 'Dr. S. Uma'
_publ_contact_author_phone 91(011)27666650
_publ_section_title
;
 Novel Lithium-Containing Honeycomb Structures
;
_journal_name_full 'Inorganic Chemistry'
_journal_page_first 10471
_journal_page_last 10473
_journal_paper_doi 10.1021/ic301125n
_journal_volume 51
_journal_year 2012
_chemical_formula_moiety 'Cu2.72 Li7.40 O12 Te1.88'
_chemical_formula_sum 'Cu2.72 Li7.4 O12 Te1.88'
_chemical_formula_weight 656.07
_chemical_name_systematic
;
 ?
;
_space_group_IT_number 12
_symmetry_cell_setting monoclinic
_symmetry_Int_Tables_number 12
_symmetry_space_group_name_Hall '-C 2y'
_symmetry_space_group_name_H-M 'C 1 2/m 1'
_atom_sites_solution_primary direct
_atom_sites_solution_secondary difmap
_audit_creation_date 2011-12-26T17:04:42-00:00
_audit_creation_method 'WinGX routine CIF_UPDATE'
_cell_angle_alpha 90
_cell_angle_beta 115.19(2)
_cell_angle_gamma 90
_cell_formula_units_Z 1
_cell_length_a 5.4477(10)
_cell_length_b 8.6822(12)
_cell_length_c 5.3247(10)
_cell_measurement_temperature 293(2)
_cell_volume 227.90(8)
_computing_structure_refinement 'SHELXL-97 (Sheldrick, 1997)'
_diffrn_ambient_temperature 293(2)
_diffrn_measured_fraction_theta_full 1
_diffrn_measured_fraction_theta_max 1
_diffrn_radiation_monochromator graphite
_diffrn_radiation_type MoK\a
_diffrn_radiation_wavelength 0.71073
_diffrn_reflns_av_R_equivalents 0.0158
_diffrn_reflns_av_unetI/netI 0.0101
_diffrn_reflns_limit_h_max 7
_diffrn_reflns_limit_h_min -7
_diffrn_reflns_limit_k_max 12
_diffrn_reflns_limit_k_min -12
_diffrn_reflns_limit_l_max 7
_diffrn_reflns_limit_l_min -7
_diffrn_reflns_number 2203
_diffrn_reflns_theta_full 30.51
_diffrn_reflns_theta_max 30.51
_diffrn_reflns_theta_min 4.23
_exptl_absorpt_coefficient_mu 12.267
_exptl_absorpt_correction_type none
_exptl_crystal_colour green
_exptl_crystal_density_diffrn 4.78
_exptl_crystal_description Irregular
_exptl_crystal_F_000 295
_exptl_crystal_size_max 0.07
_exptl_crystal_size_mid 0.07
_exptl_crystal_size_min 0.06
_refine_diff_density_max 0.908
_refine_diff_density_min -0.966
_refine_diff_density_rms 0.125
_refine_ls_extinction_coef 0.0029(6)
_refine_ls_extinction_method SHELXL
_refine_ls_goodness_of_fit_ref 1.135
_refine_ls_hydrogen_treatment noref
_refine_ls_matrix_type full
_refine_ls_number_parameters 27
_refine_ls_number_reflns 374
_refine_ls_number_restraints 0
_refine_ls_restrained_S_all 1.135
_refine_ls_R_factor_all 0.013
_refine_ls_R_factor_gt 0.013
_refine_ls_shift/su_max 0.000
_refine_ls_shift/su_mean 0
_refine_ls_structure_factor_coef Fsqd
_refine_ls_weighting_details 'calc w=1/[\s^2^(Fo^2^)+(0.0245P)^2^+0.9675P] where P=(Fo^2^+2Fc^2^)/3'
_refine_ls_weighting_scheme calc
_refine_ls_wR_factor_ref 0.0311
_reflns_number_gt 374
_reflns_number_total 374
_reflns_threshold_expression >2sigma(I)
_cod_data_source_file ic301125n_si_001_2.cif
_cod_data_source_block Li7.40Cu2.72Te1.88O12
_cod_original_cell_volume 227.90(7)
_cod_original_sg_symbol_Hall '-C 2y '
_cod_original_formula_sum 'Cu2.72 Li7.40 O12 Te1.88'
_cod_database_code 4330628

loop_
_symmetry_equiv_pos_as_xyz
'x, y, z'
'-x, y, -z'
'x+1/2, y+1/2, z'
'-x+1/2, y+1/2, -z'
'-x, -y, -z'
'x, -y, z'
'-x+1/2, -y+1/2, -z'
'x+1/2, -y+1/2, z'

loop_
_atom_site_label
_atom_site_fract_x
_atom_site_fract_y
_atom_site_fract_z
_atom_site_U_iso_or_equiv
_atom_site_adp_type
_atom_site_calc_flag
_atom_site_refinement_flags
_atom_site_occupancy
_atom_site_type_symbol
Te1 0 0 0 0.00707(10) Uani d SP 0.94 Te
Cu1 0 0 0 0.00707(10) Uani d SP 0.06 Cu
Li1 0 0.1755(9) 0.5 0.0257(14) Uani d S 1 Li
Li2 0.5 0 0.5 0.0099(2) Uani d SP 0.68 Li
Cu2 0.5 0 0.5 0.0099(2) Uani d SP 0.32 Cu
Li3 0 0.33450(7) 0 0.00971(14) Uani d SP 0.51 Li
Cu3 0 0.33450(7) 0 0.00971(14) Uani d SP 0.49 Cu
O1 0.2241(4) 0 0.8006(5) 0.0128(4) Uiso d S 1 O
O2 0.2227(3) 0.15786(19) 0.2431(3) 0.0147(3) Uiso d . 1 O

loop_
_atom_site_aniso_label
_atom_site_aniso_U_11
_atom_site_aniso_U_22
_atom_site_aniso_U_33
_atom_site_aniso_U_12
_atom_site_aniso_U_13
_atom_site_aniso_U_23
Te1 0.00539(13) 0.00513(13) 0.00912(14) 0 0.00156(9) 0
Cu1 0.00539(13) 0.00513(13) 0.00912(14) 0 0.00156(9) 0
Li1 0.024(3) 0.037(4) 0.017(3) 0 0.010(2) 0
Li2 0.0083(6) 0.0074(6) 0.0083(6) 0 -0.0020(5) 0
Cu2 0.0083(6) 0.0074(6) 0.0083(6) 0 -0.0020(5) 0
Li3 0.0088(3) 0.0055(3) 0.0120(3) 0 0.0017(2) 0
Cu3 0.0088(3) 0.0055(3) 0.0120(3) 0 0.0017(2) 0

loop_
_atom_type_symbol
_atom_type_description
_atom_type_scat_dispersion_real
_atom_type_scat_dispersion_imag
_atom_type_scat_source
Li Li -0.0003 0.0001 'International Tables Vol C Tables 4.2.6.8 and 6.1.1.4'
O O 0.0106 0.006 'International Tables Vol C Tables 4.2.6.8 and 6.1.1.4'
Cu Cu 0.3201 1.2651 'International Tables Vol C Tables 4.2.6.8 and 6.1.1.4'
Te Te -0.5308 1.6751 'International Tables Vol C Tables 4.2.6.8 and 6.1.1.4'

loop_
_geom_angle_atom_site_label_1
_geom_angle_atom_site_label_2
_geom_angle_atom_site_label_3
_geom_angle
_geom_angle_site_symmetry_1
_geom_angle_site_symmetry_3
O2 Te1 O2 180.00(7) 5 .
O2 Te1 O2 91.05(10) 5 2
O2 Te1 O2 88.95(10) . 2
O2 Te1 O2 88.95(10) 5 6
O2 Te1 O2 91.05(10) . 6
O2 Te1 O2 180.00(7) 2 6
O2 Te1 O1 90.28(7) 5 5_556
O2 Te1 O1 89.72(7) . 5_556
O2 Te1 O1 90.28(7) 2 5_556
O2 Te1 O1 89.72(7) 6 5_556
O2 Te1 O1 89.72(7) 5 1_554
O2 Te1 O1 90.28(7) . 1_554
O2 Te1 O1 89.72(7) 2 1_554
O2 Te1 O1 90.28(7) 6 1_554
O1 Te1 O1 180.00(7) 5_556 1_554
O2 Te1 Li2 134.34(5) 5 .
O2 Te1 Li2 45.66(5) . .
O2 Te1 Li2 134.34(5) 2 .
O2 Te1 Li2 45.66(5) 6 .
O1 Te1 Li2 93.56(7) 5_556 .
O1 Te1 Li2 86.44(7) 1_554 .
O2 Te1 Cu2 45.66(5) 5 1_454
O2 Te1 Cu2 134.34(5) . 1_454
O2 Te1 Cu2 45.66(5) 2 1_454
O2 Te1 Cu2 134.34(5) 6 1_454
O1 Te1 Cu2 86.44(7) 5_556 1_454
O1 Te1 Cu2 93.56(7) 1_554 1_454
Li2 Te1 Cu2 180 . 1_454
O2 Te1 Li2 45.66(5) 5 1_454
O2 Te1 Li2 134.34(5) . 1_454
O2 Te1 Li2 45.66(5) 2 1_454
O2 Te1 Li2 134.34(5) 6 1_454
O1 Te1 Li2 86.44(7) 5_556 1_454
O1 Te1 Li2 93.56(7) 1_554 1_454
Li2 Te1 Li2 180 . 1_454
Cu2 Te1 Li2 0 1_454 1_454
O2 Te1 Li3 135.53(5) 5 .
O2 Te1 Li3 44.47(5) . .
O2 Te1 Li3 44.47(5) 2 .
O2 Te1 Li3 135.53(5) 6 .
O1 Te1 Li3 90 5_556 .
O1 Te1 Li3 90 1_554 .
Li2 Te1 Li3 90 . .
Cu2 Te1 Li3 90 1_454 .
Li2 Te1 Li3 90 1_454 .
O2 Li1 O2 93.9(3) 7_556 8_455
O2 Li1 O1 168.06(8) 7_556 5_556
O2 Li1 O1 88.89(6) 8_455 5_556
O2 Li1 O1 88.89(6) 7_556 .
O2 Li1 O1 168.06(8) 8_455 .
O1 Li1 O1 90.8(3) 5_556 .
O2 Li1 O2 91.07(14) 7_556 .
O2 Li1 O2 94.42(14) 8_455 .
O1 Li1 O2 77.12(14) 5_556 .
O1 Li1 O2 97.15(19) . .
O2 Li1 O2 94.42(14) 7_556 2_556
O2 Li1 O2 91.07(14) 8_455 2_556
O1 Li1 O2 97.15(19) 5_556 2_556
O1 Li1 O2 77.12(14) . 2_556
O2 Li1 O2 172.0(4) . 2_556
O2 Li1 Cu2 46.93(15) 7_556 3_455
O2 Li1 Cu2 46.93(15) 8_455 3_455
O1 Li1 Cu2 134.59(15) 5_556 3_455
O1 Li1 Cu2 134.59(15) . 3_455
O2 Li1 Cu2 94.0(2) . 3_455
O2 Li1 Cu2 94.0(2) 2_556 3_455
O2 Li1 Li2 46.93(15) 7_556 3_455
O2 Li1 Li2 46.93(15) 8_455 3_455
O1 Li1 Li2 134.59(15) 5_556 3_455
O1 Li1 Li2 134.59(15) . 3_455
O2 Li1 Li2 94.0(2) . 3_455
O2 Li1 Li2 94.0(2) 2_556 3_455
Cu2 Li1 Li2 0 3_455 3_455
O2 Li1 Cu3 138.5(3) 7_556 7_455
O2 Li1 Cu3 44.91(5) 8_455 7_455
O1 Li1 Cu3 44.38(5) 5_556 7_455
O1 Li1 Cu3 132.3(3) . 7_455
O2 Li1 Cu3 88.73(5) . 7_455
O2 Li1 Cu3 91.02(5) 2_556 7_455
Cu2 Li1 Cu3 91.72(15) 3_455 7_455
Li2 Li1 Cu3 91.72(15) 3_455 7_455
O2 Li1 Li3 138.5(3) 7_556 7_455
O2 Li1 Li3 44.91(5) 8_455 7_455
O1 Li1 Li3 44.38(5) 5_556 7_455
O1 Li1 Li3 132.3(3) . 7_455
O2 Li1 Li3 88.73(5) . 7_455
O2 Li1 Li3 91.02(5) 2_556 7_455
Cu2 Li1 Li3 91.72(15) 3_455 7_455
Li2 Li1 Li3 91.72(15) 3_455 7_455
Cu3 Li1 Li3 0.00(3) 7_455 7_455
O2 Li1 Cu3 44.91(5) 7_556 7_556
O2 Li1 Cu3 138.5(3) 8_455 7_556
O1 Li1 Cu3 132.3(3) 5_556 7_556
O1 Li1 Cu3 44.38(5) . 7_556
O2 Li1 Cu3 91.02(5) . 7_556
O2 Li1 Cu3 88.73(5) 2_556 7_556
Cu2 Li1 Cu3 91.72(15) 3_455 7_556
Li2 Li1 Cu3 91.72(15) 3_455 7_556
Cu3 Li1 Cu3 176.6(3) 7_455 7_556
Li3 Li1 Cu3 176.6(3) 7_455 7_556
O2 Li1 Li3 44.91(5) 7_556 7_556
O2 Li1 Li3 138.5(3) 8_455 7_556
O1 Li1 Li3 132.3(3) 5_556 7_556
O1 Li1 Li3 44.38(5) . 7_556
O2 Li1 Li3 91.02(5) . 7_556
O2 Li1 Li3 88.73(5) 2_556 7_556
Cu2 Li1 Li3 91.72(15) 3_455 7_556
Li2 Li1 Li3 91.72(15) 3_455 7_556
Cu3 Li1 Li3 176.6(3) 7_455 7_556
Li3 Li1 Li3 176.6(3) 7_455 7_556
Cu3 Li1 Li3 0 7_556 7_556
O2 Li2 O2 180.00(12) 6 2_656
O2 Li2 O2 96.94(9) 6 5_656
O2 Li2 O2 83.06(9) 2_656 5_656
O2 Li2 O2 83.06(9) 6 .
O2 Li2 O2 96.94(9) 2_656 .
O2 Li2 O2 180 5_656 .
O2 Li2 O1 87.51(6) 6 .
O2 Li2 O1 92.49(6) 2_656 .
O2 Li2 O1 92.49(6) 5_656 .
O2 Li2 O1 87.51(6) . .
O2 Li2 O1 92.49(6) 6 5_656
O2 Li2 O1 87.51(6) 2_656 5_656
O2 Li2 O1 87.51(6) 5_656 5_656
O2 Li2 O1 92.49(6) . 5_656
O1 Li2 O1 180 . 5_656
O2 Li2 Li1 48.47(5) 6 3_545
O2 Li2 Li1 131.53(5) 2_656 3_545
O2 Li2 Li1 48.47(5) 5_656 3_545
O2 Li2 Li1 131.53(5) . 3_545
O1 Li2 Li1 90 . 3_545
O1 Li2 Li1 90 5_656 3_545
O2 Li2 Li1 131.53(5) 6 7_556
O2 Li2 Li1 48.47(5) 2_656 7_556
O2 Li2 Li1 131.53(5) 5_656 7_556
O2 Li2 Li1 48.47(5) . 7_556
O1 Li2 Li1 90 . 7_556
O1 Li2 Li1 90 5_656 7_556
Li1 Li2 Li1 180 3_545 7_556
O2 Li2 Te1 41.65(5) 6 .
O2 Li2 Te1 138.35(5) 2_656 .
O2 Li2 Te1 138.35(5) 5_656 .
O2 Li2 Te1 41.65(5) . .
O1 Li2 Te1 90.11(5) . .
O1 Li2 Te1 89.89(5) 5_656 .
Li1 Li2 Te1 90 3_545 .
Li1 Li2 Te1 90 7_556 .
O2 Li2 Cu1 138.35(5) 6 1_656
O2 Li2 Cu1 41.65(5) 2_656 1_656
O2 Li2 Cu1 41.65(5) 5_656 1_656
O2 Li2 Cu1 138.35(5) . 1_656
O1 Li2 Cu1 89.89(5) . 1_656
O1 Li2 Cu1 90.11(5) 5_656 1_656
Li1 Li2 Cu1 90 3_545 1_656
Li1 Li2 Cu1 90 7_556 1_656
Te1 Li2 Cu1 180 . 1_656
O2 Li2 Te1 138.35(5) 6 1_656
O2 Li2 Te1 41.65(5) 2_656 1_656
O2 Li2 Te1 41.65(5) 5_656 1_656
O2 Li2 Te1 138.35(5) . 1_656
O1 Li2 Te1 89.89(5) . 1_656
O1 Li2 Te1 90.11(5) 5_656 1_656
Li1 Li2 Te1 90 3_545 1_656
Li1 Li2 Te1 90 7_556 1_656
Te1 Li2 Te1 180 . 1_656
Cu1 Li2 Te1 0 1_656 1_656
O1 Li3 O1 89.49(9) 7_556 3_454
O1 Li3 O2 167.21(8) 7_556 2
O1 Li3 O2 95.31(7) 3_454 2
O1 Li3 O2 95.31(7) 7_556 .
O1 Li3 O2 167.21(8) 3_454 .
O2 Li3 O2 82.53(10) 2 .
O1 Li3 O2 76.30(8) 7_556 7
O1 Li3 O2 101.37(8) 3_454 7
O2 Li3 O2 91.12(6) 2 7
O2 Li3 O2 91.29(6) . 7
O1 Li3 O2 101.37(8) 7_556 8_455
O1 Li3 O2 76.30(8) 3_454 8_455
O2 Li3 O2 91.29(6) 2 8_455
O2 Li3 O2 91.12(6) . 8_455
O2 Li3 O2 176.80(8) 7 8_455
O1 Li3 Cu3 44.75(5) 7_556 5_565
O1 Li3 Cu3 44.75(5) 3_454 5_565
O2 Li3 Cu3 138.74(5) 2 5_565
O2 Li3 Cu3 138.74(5) . 5_565
O2 Li3 Cu3 88.40(4) 7 5_565
O2 Li3 Cu3 88.40(4) 8_455 5_565
O1 Li3 Li3 44.75(5) 7_556 5_565
O1 Li3 Li3 44.75(5) 3_454 5_565
O2 Li3 Li3 138.74(5) 2 5_565
O2 Li3 Li3 138.74(5) . 5_565
O2 Li3 Li3 88.40(4) 7 5_565
O2 Li3 Li3 88.40(4) 8_455 5_565
Cu3 Li3 Li3 0 5_565 5_565
O1 Li3 Li1 134.73(15) 7_556 7_455
O1 Li3 Li1 48.62(15) 3_454 7_455
O2 Li3 Li1 47.14(15) 2 7_455
O2 Li3 Li1 129.42(16) . 7_455
O2 Li3 Li1 93.88(4) 7 7_455
O2 Li3 Li1 86.22(4) 8_455 7_455
Cu3 Li3 Li1 91.72(15) 5_565 7_455
Li3 Li3 Li1 91.72(15) 5_565 7_455
O1 Li3 Li1 48.62(15) 7_556 7_556
O1 Li3 Li1 134.73(15) 3_454 7_556
O2 Li3 Li1 129.42(16) 2 7_556
O2 Li3 Li1 47.14(15) . 7_556
O2 Li3 Li1 86.22(4) 7 7_556
O2 Li3 Li1 93.88(4) 8_455 7_556
Cu3 Li3 Li1 91.72(15) 5_565 7_556
Li3 Li3 Li1 91.72(15) 5_565 7_556
Li1 Li3 Li1 176.6(3) 7_455 7_556
O1 Li3 Te1 135.25(5) 7_556 .
O1 Li3 Te1 135.25(5) 3_454 .
O2 Li3 Te1 41.26(5) 2 .
O2 Li3 Te1 41.26(5) . .
O2 Li3 Te1 91.60(4) 7 .
O2 Li3 Te1 91.60(4) 8_455 .
Cu3 Li3 Te1 180 5_565 .
Li3 Li3 Te1 180 5_565 .
Li1 Li3 Te1 88.28(15) 7_455 .
Li1 Li3 Te1 88.28(15) 7_556 .
Cu1 O1 Te1 0 1_556 1_556
Cu1 O1 Cu3 102.35(8) 1_556 7_556
Te1 O1 Cu3 102.35(8) 1_556 7_556
Cu1 O1 Li3 102.35(8) 1_556 7_556
Te1 O1 Li3 102.35(8) 1_556 7_556
Cu3 O1 Li3 0.00(3) 7_556 7_556
Cu1 O1 Cu3 102.35(8) 1_556 3_546
Te1 O1 Cu3 102.35(8) 1_556 3_546
Cu3 O1 Cu3 90.51(9) 7_556 3_546
Li3 O1 Cu3 90.51(9) 7_556 3_546
Cu1 O1 Li3 102.35(8) 1_556 3_546
Te1 O1 Li3 102.35(8) 1_556 3_546
Cu3 O1 Li3 90.51(9) 7_556 3_546
Li3 O1 Li3 90.51(9) 7_556 3_546
Cu3 O1 Li3 0.00(3) 3_546 3_546
Cu1 O1 Li1 96.71(8) 1_556 5_556
Te1 O1 Li1 96.71(8) 1_556 5_556
Cu3 O1 Li1 160.87(12) 7_556 5_556
Li3 O1 Li1 160.87(12) 7_556 5_556
Cu3 O1 Li1 86.99(14) 3_546 5_556
Li3 O1 Li1 86.99(14) 3_546 5_556
Cu1 O1 Li1 96.71(8) 1_556 .
Te1 O1 Li1 96.71(8) 1_556 .
Cu3 O1 Li1 86.99(14) 7_556 .
Li3 O1 Li1 86.99(14) 7_556 .
Cu3 O1 Li1 160.87(12) 3_546 .
Li3 O1 Li1 160.87(12) 3_546 .
Li1 O1 Li1 89.2(3) 5_556 .
Cu1 O1 Li2 176.33(11) 1_556 .
Te1 O1 Li2 176.33(11) 1_556 .
Cu3 O1 Li2 80.18(7) 7_556 .
Li3 O1 Li2 80.18(7) 7_556 .
Cu3 O1 Li2 80.18(7) 3_546 .
Li3 O1 Li2 80.18(7) 3_546 .
Li1 O1 Li2 80.71(7) 5_556 .
Li1 O1 Li2 80.71(7) . .
Te1 O2 Li3 94.26(7) . .
Te1 O2 Li2 92.69(7) . .
Li3 O2 Li2 171.11(9) . .
Te1 O2 Li1 174.17(11) . 7_556
Li3 O2 Li1 87.96(16) . 7_556
Li2 O2 Li1 84.61(16) . 7_556
Te1 O2 Li1 96.45(16) . .
Li3 O2 Li1 90.34(16) . .
Li2 O2 Li1 94.38(14) . .
Li1 O2 Li1 88.93(14) 7_556 .
Te1 O2 Cu3 91.05(6) . 7
Li3 O2 Cu3 88.71(6) . 7
Li2 O2 Cu3 85.63(6) . 7
Li1 O2 Cu3 83.60(6) 7_556 7
Li1 O2 Cu3 172.49(17) . 7
Te1 O2 Li3 91.05(6) . 7
Li3 O2 Li3 88.71(6) . 7
Li2 O2 Li3 85.63(6) . 7
Li1 O2 Li3 83.60(6) 7_556 7
Li1 O2 Li3 172.49(17) . 7
Cu3 O2 Li3 0.00(3) 7 7

loop_
_geom_bond_atom_site_label_1
_geom_bond_atom_site_label_2
_geom_bond_site_symmetry_2
_geom_bond_distance
Te1 O2 5 1.9207(17)
Te1 O2 . 1.9207(17)
Te1 O2 2 1.9207(17)
Te1 O2 6 1.9207(17)
Te1 O1 5_556 1.929(2)
Te1 O1 1_554 1.929(2)
Te1 Li2 . 2.8871(10)
Te1 Cu2 1_454 2.8871(10)
Te1 Li2 1_454 2.8871(10)
Te1 Li3 . 2.9042(8)
Li1 O2 7_556 2.118(5)
Li1 O2 8_455 2.118(5)
Li1 O1 5_556 2.170(5)
Li1 O1 . 2.170(5)
Li1 O2 . 2.1859(17)
Li1 O2 2_556 2.1859(17)
Li1 Cu2 3_455 2.817(7)
Li1 Li2 3_455 2.817(7)
Li1 Cu3 7_455 2.8884(10)
Li1 Li3 7_455 2.8884(10)
Li1 Cu3 7_556 2.8884(10)
Li1 Li3 7_556 2.8884(10)
Li2 O2 6 2.0671(17)
Li2 O2 2_656 2.0671(17)
Li2 O2 5_656 2.0671(17)
Li2 O2 . 2.0671(17)
Li2 O1 . 2.621(2)
Li2 O1 5_656 2.621(2)
Li2 Li1 3_545 2.817(7)
Li2 Li1 7_556 2.817(7)
Li2 Cu1 1_656 2.8871(10)
Li2 Te1 1_656 2.8871(10)
Li3 O1 7_556 2.0231(16)
Li3 O1 3_454 2.0231(16)
Li3 O2 2 2.0403(17)
Li3 O2 . 2.0403(17)
Li3 O2 7 2.3722(16)
Li3 O2 8_455 2.3722(16)
Li3 Cu3 5_565 2.8737(13)
Li3 Li3 5_565 2.8737(13)
Li3 Li1 7_455 2.8884(10)
Li3 Li1 7_556 2.8884(10)
O1 Cu1 1_556 1.929(2)
O1 Te1 1_556 1.929(2)
O1 Cu3 7_556 2.0231(16)
O1 Li3 7_556 2.0231(16)
O1 Cu3 3_546 2.0231(16)
O1 Li3 3_546 2.0231(16)
O1 Li1 5_556 2.170(5)
O2 Li1 7_556 2.118(5)
O2 Cu3 7 2.3722(16)
O2 Li3 7 2.3722(16)
